data_7150633
loop_
_publ_author_name
'Coldham, Iain'
'Jana, Samaresh'
'Watson, Luke'
'Martin, Nathaniel G.'

_publ_section_title
;
 Cascade condensation, cyclization, intermolecular dipolar
 cycloaddition by multi-component coupling and application to a
 synthesis of (+-)-crispine A
;
_journal_issue 8
_journal_name_full 'Organic &amp; Biomolecular Chemistry'
_journal_page_first 1674
_journal_page_last 1679
_journal_paper_doi 10.1039/b822743h
_journal_volume 7
_journal_year 2009
_chemical_formula_sum 'C27 H28 Cl3 N O6 S2'
_chemical_formula_weight 632.97
_chemical_name_systematic
;
?
;
_space_group_IT_number 2
_symmetry_cell_setting triclinic
_symmetry_space_group_name_Hall '-P 1'
_symmetry_space_group_name_H-M 'P -1'
_atom_sites_solution_hydrogens geom
_atom_sites_solution_primary direct
_atom_sites_solution_secondary difmap
_audit_creation_method SHELXL-97
_cell_angle_alpha 88.777(2)
_cell_angle_beta 73.519(2)
_cell_angle_gamma 80.784(2)
_cell_formula_units_Z 2
_cell_length_a 9.0677(3)
_cell_length_b 12.2382(4)
_cell_length_c 13.3377(4)
_cell_measurement_reflns_used 9812
_cell_measurement_temperature 150(2)
_cell_measurement_theta_max 22.21
_cell_measurement_theta_min 2.21
_cell_volume 1400.53(8)
_computing_cell_refinement 'Bruker SMART'
_computing_data_collection 'Bruker SMART'
_computing_data_reduction 'Bruker SAINT'
_computing_molecular_graphics 'Bruker SHELXTL'
_computing_publication_material 'Bruker SHELXTL'
_computing_structure_refinement 'SHELXL-97 (Sheldrick, 1997)'
_computing_structure_solution 'SHELXS-97 (Sheldrick, 1990)'
_diffrn_ambient_temperature 150(2)
_diffrn_detector_area_resol_mean 100
_diffrn_measured_fraction_theta_full 1.000
_diffrn_measured_fraction_theta_max 0.999
_diffrn_measurement_device_type 'CCD area detector'
_diffrn_measurement_method 'omega scans'
_diffrn_radiation_monochromator graphite
_diffrn_radiation_source 'fine-focus sealed tube'
_diffrn_radiation_type MoK\a
_diffrn_radiation_wavelength 0.71073
_diffrn_reflns_av_R_equivalents 0.0179
_diffrn_reflns_av_sigmaI/netI 0.0223
_diffrn_reflns_limit_h_max 9
_diffrn_reflns_limit_h_min -11
_diffrn_reflns_limit_k_max 15
_diffrn_reflns_limit_k_min -15
_diffrn_reflns_limit_l_max 17
_diffrn_reflns_limit_l_min -17
_diffrn_reflns_number 17709
_diffrn_reflns_theta_full 25.00
_diffrn_reflns_theta_max 27.50
_diffrn_reflns_theta_min 1.59
_diffrn_standards_decay_% 0
_diffrn_standards_number 0
_exptl_absorpt_coefficient_mu 0.520
_exptl_absorpt_correction_T_max 0.9402
_exptl_absorpt_correction_T_min 0.8513
_exptl_absorpt_correction_type multi-scan
_exptl_absorpt_process_details sadabs
_exptl_crystal_colour colourless
_exptl_crystal_density_diffrn 1.501
_exptl_crystal_density_method 'not measured'
_exptl_crystal_description NEEDLE
_exptl_crystal_F_000 656
_exptl_crystal_size_max 0.32
_exptl_crystal_size_mid 0.21
_exptl_crystal_size_min 0.12
_refine_diff_density_max 0.467
_refine_diff_density_min -0.358
_refine_diff_density_rms 0.053
_refine_ls_extinction_method none
_refine_ls_goodness_of_fit_ref 1.040
_refine_ls_hydrogen_treatment constr
_refine_ls_matrix_type full
_refine_ls_number_parameters 354
_refine_ls_number_reflns 6433
_refine_ls_number_restraints 0
_refine_ls_restrained_S_all 1.040
_refine_ls_R_factor_all 0.0345
_refine_ls_R_factor_gt 0.0292
_refine_ls_shift/su_max 0.001
_refine_ls_shift/su_mean 0.000
_refine_ls_structure_factor_coef Fsqd
_refine_ls_weighting_details 'calc w=1/[\s^2^(Fo^2^)+(0.0376P)^2^+0.7191P] where P=(Fo^2^+2Fc^2^)/3'
_refine_ls_weighting_scheme calc
_refine_ls_wR_factor_gt 0.0745
_refine_ls_wR_factor_ref 0.0778
_reflns_number_gt 5686
_reflns_number_total 6433
_reflns_threshold_expression >2sigma(I)
_cod_data_source_file b822743h.txt
_cod_data_source_block sj223_0m
_cod_depositor_comments
;
The following automatic conversions were performed:
'_symmetry_cell_setting' value 'Triclinic' changed to 'triclinic'
according to '/home/saulius/struct/CIF-dictionaries/cif_core.dic'
dictionary named 'cif_core.dic' version 2.4.1 from 2010-06-29.

Automatic conversion script
Id: cif_fix_enum 1527 2010-12-29 10:47:43Z saulius 
;
_cod_original_sg_symbol_H-M P-1
_cod_database_code 7150633

loop_
_symmetry_equiv_pos_as_xyz
'x, y, z'
'-x, -y, -z'

loop_
_atom_site_label
_atom_site_type_symbol
_atom_site_fract_x
_atom_site_fract_y
_atom_site_fract_z
_atom_site_U_iso_or_equiv
_atom_site_adp_type
_atom_site_occupancy
_atom_site_symmetry_multiplicity
_atom_site_calc_flag
_atom_site_refinement_flags
_atom_site_disorder_assembly
_atom_site_disorder_group
S1 S 0.03154(4) 0.71645(3) 0.88235(2) 0.01390(8) Uani 1 1 d . . .
S2 S 0.26039(4) 0.96276(3) 0.73521(3) 0.01467(8) Uani 1 1 d . . .
N1 N -0.02524(14) 0.80478(10) 0.65214(8) 0.0135(2) Uani 1 1 d . . .
O1 O 0.04671(13) 0.78500(9) 0.96462(7) 0.0192(2) Uani 1 1 d . . .
O2 O -0.12180(12) 0.70334(9) 0.87874(8) 0.0198(2) Uani 1 1 d . . .
O3 O 0.37773(12) 0.90766(9) 0.64642(8) 0.0207(2) Uani 1 1 d . . .
O4 O 0.21048(13) 1.08083(9) 0.73306(8) 0.0214(2) Uani 1 1 d . . .
O5 O -0.27559(12) 1.28962(8) 0.76839(8) 0.0181(2) Uani 1 1 d . . .
O6 O -0.46056(12) 1.26792(8) 0.65653(8) 0.0186(2) Uani 1 1 d . . .
C1 C 0.13740(16) 0.76952(11) 0.76043(10) 0.0135(3) Uani 1 1 d . . .
H1 H 0.2517 0.7517 0.7526 0.016 Uiso 1 1 calc R . .
C2 C 0.10287(17) 0.72291(12) 0.66484(10) 0.0155(3) Uani 1 1 d . . .
H2A H 0.1943 0.7177 0.6023 0.019 Uiso 1 1 calc R . .
H2B H 0.0714 0.6489 0.6785 0.019 Uiso 1 1 calc R . .
C3 C -0.06443(17) 0.79607(12) 0.55352(10) 0.0160(3) Uani 1 1 d . . .
H3A H -0.0815 0.7198 0.5429 0.019 Uiso 1 1 calc R . .
H3B H 0.0224 0.8130 0.4942 0.019 Uiso 1 1 calc R . .
C4 C -0.21234(17) 0.87816(12) 0.55805(11) 0.0163(3) Uani 1 1 d . . .
H4A H -0.2191 0.8918 0.4859 0.020 Uiso 1 1 calc R . .
H4B H -0.3040 0.8446 0.5963 0.020 Uiso 1 1 calc R . .
C5 C -0.21870(16) 0.98804(11) 0.61088(10) 0.0137(3) Uani 1 1 d . . .
C6 C -0.33811(16) 1.07564(12) 0.60782(10) 0.0148(3) Uani 1 1 d . . .
H6 H -0.4103 1.0656 0.5707 0.018 Uiso 1 1 calc R . .
C7 C -0.35252(16) 1.17645(12) 0.65799(10) 0.0141(3) Uani 1 1 d . . .
C8 C -0.24792(17) 1.18951(11) 0.71597(10) 0.0142(3) Uani 1 1 d . . .
C9 C -0.12835(16) 1.10504(11) 0.71739(10) 0.0136(3) Uani 1 1 d . . .
H9 H -0.0562 1.1154 0.7545 0.016 Uiso 1 1 calc R . .
C10 C -0.11178(16) 1.00395(11) 0.66475(10) 0.0132(3) Uani 1 1 d . . .
C11 C 0.02299(16) 0.91218(11) 0.66048(10) 0.0130(3) Uani 1 1 d . . .
H11 H 0.1099 0.9212 0.5967 0.016 Uiso 1 1 calc R . .
C12 C 0.08993(16) 0.89680(11) 0.75589(10) 0.0123(3) Uani 1 1 d . . .
H12 H 0.0089 0.9262 0.8216 0.015 Uiso 1 1 calc R . .
C13 C 0.32273(16) 0.93393(12) 0.84837(10) 0.0145(3) Uani 1 1 d . . .
C14 C 0.24500(17) 0.99639(12) 0.93948(11) 0.0176(3) Uani 1 1 d . . .
H14 H 0.1612 1.0545 0.9407 0.021 Uiso 1 1 calc R . .
C15 C 0.29319(18) 0.97156(13) 1.02845(11) 0.0210(3) Uani 1 1 d . . .
H15 H 0.2423 1.0133 1.0914 0.025 Uiso 1 1 calc R . .
C16 C 0.41537(18) 0.88599(13) 1.02605(11) 0.0208(3) Uani 1 1 d . . .
H16 H 0.4457 0.8687 1.0879 0.025 Uiso 1 1 calc R . .
C17 C 0.49342(18) 0.82572(13) 0.93423(12) 0.0202(3) Uani 1 1 d . . .
H17 H 0.5780 0.7683 0.9328 0.024 Uiso 1 1 calc R . .
C18 C 0.44705(17) 0.84977(13) 0.84399(11) 0.0182(3) Uani 1 1 d . . .
H18 H 0.4997 0.8092 0.7806 0.022 Uiso 1 1 calc R . .
C19 C 0.14238(17) 0.58404(11) 0.88401(10) 0.0143(3) Uani 1 1 d . . .
C20 C 0.28091(18) 0.57544(13) 0.91166(11) 0.0187(3) Uani 1 1 d . . .
H20 H 0.3136 0.6394 0.9320 0.022 Uiso 1 1 calc R . .
C21 C 0.37030(18) 0.47132(13) 0.90886(11) 0.0215(3) Uani 1 1 d . . .
H21 H 0.4651 0.4639 0.9273 0.026 Uiso 1 1 calc R . .
C22 C 0.32181(19) 0.37843(13) 0.87932(11) 0.0218(3) Uani 1 1 d . . .
H22 H 0.3839 0.3077 0.8774 0.026 Uiso 1 1 calc R . .
C23 C 0.1835(2) 0.38773(13) 0.85248(12) 0.0240(3) Uani 1 1 d . . .
H23 H 0.1508 0.3236 0.8327 0.029 Uiso 1 1 calc R . .
C24 C 0.09246(18) 0.49141(12) 0.85453(12) 0.0202(3) Uani 1 1 d . . .
H24 H -0.0023 0.4986 0.8360 0.024 Uiso 1 1 calc R . .
C25 C -0.56563(18) 1.25891(13) 0.59573(12) 0.0195(3) Uani 1 1 d . . .
H25A H -0.5059 1.2371 0.5235 0.029 Uiso 1 1 calc R . .
H25B H -0.6322 1.3305 0.5965 0.029 Uiso 1 1 calc R . .
H25C H -0.6306 1.2029 0.6256 0.029 Uiso 1 1 calc R . .
C26 C -0.1624(2) 1.30802(13) 0.81926(12) 0.0230(3) Uani 1 1 d . . .
H26A H -0.1546 1.2502 0.8703 0.035 Uiso 1 1 calc R . .
H26B H -0.1940 1.3806 0.8552 0.035 Uiso 1 1 calc R . .
H26C H -0.0609 1.3058 0.7672 0.035 Uiso 1 1 calc R . .
C1S C 0.64844(18) 0.50783(13) 0.66029(12) 0.0206(3) Uani 1 1 d . . .
H1S H 0.6282 0.4374 0.6971 0.025 Uiso 1 1 calc R . .
Cl1 Cl 0.79730(5) 0.47604(4) 0.54215(4) 0.04017(12) Uani 1 1 d . . .
Cl2 Cl 0.71000(5) 0.59294(3) 0.74091(3) 0.02615(9) Uani 1 1 d . . .
Cl3 Cl 0.47577(5) 0.57321(3) 0.63430(3) 0.02698(10) Uani 1 1 d . . .

loop_
_atom_site_aniso_label
_atom_site_aniso_U_11
_atom_site_aniso_U_22
_atom_site_aniso_U_33
_atom_site_aniso_U_23
_atom_site_aniso_U_13
_atom_site_aniso_U_12
S1 0.01349(17) 0.01407(17) 0.01265(15) 0.00194(12) -0.00254(12) -0.00020(13)
S2 0.01234(17) 0.01692(17) 0.01554(15) 0.00357(12) -0.00496(13) -0.00320(13)
N1 0.0152(6) 0.0125(6) 0.0131(5) -0.0006(4) -0.0053(4) -0.0006(5)
O1 0.0244(6) 0.0172(5) 0.0140(4) -0.0010(4) -0.0035(4) -0.0006(4)
O2 0.0128(5) 0.0237(6) 0.0211(5) 0.0045(4) -0.0032(4) -0.0015(4)
O3 0.0143(5) 0.0315(6) 0.0154(5) 0.0013(4) -0.0023(4) -0.0050(5)
O4 0.0199(6) 0.0172(5) 0.0304(6) 0.0080(4) -0.0113(5) -0.0059(4)
O5 0.0214(6) 0.0128(5) 0.0230(5) -0.0032(4) -0.0128(4) 0.0009(4)
O6 0.0177(5) 0.0159(5) 0.0248(5) -0.0008(4) -0.0125(4) 0.0016(4)
C1 0.0127(7) 0.0137(7) 0.0125(6) 0.0012(5) -0.0017(5) -0.0005(5)
C2 0.0175(7) 0.0140(7) 0.0133(6) -0.0003(5) -0.0037(5) 0.0007(5)
C3 0.0192(7) 0.0164(7) 0.0125(6) -0.0014(5) -0.0051(5) -0.0018(6)
C4 0.0181(7) 0.0162(7) 0.0164(6) -0.0009(5) -0.0076(5) -0.0027(6)
C5 0.0152(7) 0.0145(7) 0.0115(6) 0.0012(5) -0.0036(5) -0.0026(5)
C6 0.0136(7) 0.0184(7) 0.0138(6) 0.0018(5) -0.0059(5) -0.0033(6)
C7 0.0126(7) 0.0152(7) 0.0142(6) 0.0024(5) -0.0041(5) -0.0009(5)
C8 0.0172(7) 0.0131(6) 0.0130(6) 0.0009(5) -0.0050(5) -0.0028(5)
C9 0.0144(7) 0.0150(7) 0.0129(6) 0.0022(5) -0.0061(5) -0.0033(5)
C10 0.0134(7) 0.0140(6) 0.0119(6) 0.0029(5) -0.0037(5) -0.0015(5)
C11 0.0125(7) 0.0141(7) 0.0124(6) 0.0011(5) -0.0038(5) -0.0020(5)
C12 0.0103(6) 0.0131(6) 0.0128(6) 0.0013(5) -0.0028(5) -0.0010(5)
C13 0.0121(7) 0.0162(7) 0.0166(6) 0.0015(5) -0.0056(5) -0.0038(5)
C14 0.0128(7) 0.0177(7) 0.0216(7) -0.0007(6) -0.0043(5) -0.0013(6)
C15 0.0170(8) 0.0274(8) 0.0174(7) -0.0033(6) -0.0022(6) -0.0049(6)
C16 0.0181(8) 0.0281(8) 0.0188(7) 0.0041(6) -0.0084(6) -0.0065(6)
C17 0.0168(7) 0.0208(7) 0.0246(7) 0.0025(6) -0.0097(6) -0.0004(6)
C18 0.0154(7) 0.0199(7) 0.0186(6) -0.0021(5) -0.0043(5) -0.0018(6)
C19 0.0147(7) 0.0136(7) 0.0133(6) 0.0029(5) -0.0029(5) -0.0003(5)
C20 0.0201(8) 0.0193(7) 0.0181(6) 0.0010(5) -0.0080(6) -0.0026(6)
C21 0.0188(8) 0.0248(8) 0.0210(7) 0.0024(6) -0.0085(6) 0.0010(6)
C22 0.0243(8) 0.0176(7) 0.0199(7) 0.0033(6) -0.0050(6) 0.0045(6)
C23 0.0283(9) 0.0159(7) 0.0294(8) 0.0016(6) -0.0105(7) -0.0045(6)
C24 0.0191(8) 0.0173(7) 0.0263(7) 0.0044(6) -0.0093(6) -0.0043(6)
C25 0.0170(7) 0.0206(7) 0.0243(7) 0.0047(6) -0.0122(6) -0.0022(6)
C26 0.0280(9) 0.0176(7) 0.0296(8) -0.0036(6) -0.0184(7) -0.0022(6)
C1S 0.0188(8) 0.0175(7) 0.0241(7) -0.0020(6) -0.0059(6) 0.0011(6)
Cl1 0.0245(2) 0.0486(3) 0.0383(2) -0.0231(2) 0.00263(18) 0.0026(2)
Cl2 0.0284(2) 0.02067(19) 0.03000(19) -0.00564(15) -0.00986(16) -0.00212(15)
Cl3 0.0232(2) 0.0312(2) 0.02339(18) 0.00196(15) -0.00764(15) 0.00679(16)

loop_
_atom_type_symbol
_atom_type_description
_atom_type_scat_dispersion_real
_atom_type_scat_dispersion_imag
_atom_type_scat_source
C C 0.0033 0.0016 'International Tables Vol C Tables 4.2.6.8 and 6.1.1.4'
H H 0.0000 0.0000 'International Tables Vol C Tables 4.2.6.8 and 6.1.1.4'
N N 0.0061 0.0033 'International Tables Vol C Tables 4.2.6.8 and 6.1.1.4'
O O 0.0106 0.0060 'International Tables Vol C Tables 4.2.6.8 and 6.1.1.4'
S S 0.1246 0.1234 'International Tables Vol C Tables 4.2.6.8 and 6.1.1.4'
Cl Cl 0.1484 0.1585 'International Tables Vol C Tables 4.2.6.8 and 6.1.1.4'

loop_
_geom_angle_atom_site_label_1
_geom_angle_atom_site_label_2
_geom_angle_atom_site_label_3
_geom_angle
_geom_angle_site_symmetry_1
_geom_angle_site_symmetry_3
_geom_angle_publ_flag
O2 S1 O1 119.00(7) . . ?
O2 S1 C19 108.90(7) . . ?
O1 S1 C19 108.75(6) . . ?
O2 S1 C1 110.20(6) . . ?
O1 S1 C1 106.55(6) . . ?
C19 S1 C1 102.11(6) . . ?
O3 S2 O4 119.29(7) . . ?
O3 S2 C13 108.69(7) . . ?
O4 S2 C13 108.36(7) . . ?
O3 S2 C12 107.39(6) . . ?
O4 S2 C12 107.55(6) . . ?
C13 S2 C12 104.59(6) . . ?
C2 N1 C11 105.11(11) . . ?
C2 N1 C3 115.39(11) . . ?
C11 N1 C3 110.01(10) . . ?
C8 O5 C26 116.02(11) . . ?
C7 O6 C25 116.78(11) . . ?
C2 C1 C12 104.46(10) . . ?
C2 C1 S1 112.94(10) . . ?
C12 C1 S1 111.32(9) . . ?
C2 C1 H1 109.3 . . ?
C12 C1 H1 109.3 . . ?
S1 C1 H1 109.3 . . ?
N1 C2 C1 102.24(11) . . ?
N1 C2 H2A 111.3 . . ?
C1 C2 H2A 111.3 . . ?
N1 C2 H2B 111.3 . . ?
C1 C2 H2B 111.3 . . ?
H2A C2 H2B 109.2 . . ?
N1 C3 C4 108.78(11) . . ?
N1 C3 H3A 109.9 . . ?
C4 C3 H3A 109.9 . . ?
N1 C3 H3B 109.9 . . ?
C4 C3 H3B 109.9 . . ?
H3A C3 H3B 108.3 . . ?
C5 C4 C3 113.39(11) . . ?
C5 C4 H4A 108.9 . . ?
C3 C4 H4A 108.9 . . ?
C5 C4 H4B 108.9 . . ?
C3 C4 H4B 108.9 . . ?
H4A C4 H4B 107.7 . . ?
C10 C5 C6 119.02(13) . . ?
C10 C5 C4 122.02(12) . . ?
C6 C5 C4 118.94(12) . . ?
C7 C6 C5 121.26(12) . . ?
C7 C6 H6 119.4 . . ?
C5 C6 H6 119.4 . . ?
O6 C7 C6 125.81(12) . . ?
O6 C7 C8 115.19(12) . . ?
C6 C7 C8 119.01(13) . . ?
O5 C8 C9 124.49(12) . . ?
O5 C8 C7 115.44(12) . . ?
C9 C8 C7 120.08(13) . . ?
C8 C9 C10 120.82(12) . . ?
C8 C9 H9 119.6 . . ?
C10 C9 H9 119.6 . . ?
C5 C10 C9 119.71(13) . . ?
C5 C10 C11 118.40(12) . . ?
C9 C10 C11 121.84(12) . . ?
N1 C11 C10 109.58(11) . . ?
N1 C11 C12 102.33(10) . . ?
C10 C11 C12 118.93(11) . . ?
N1 C11 H11 108.5 . . ?
C10 C11 H11 108.5 . . ?
C12 C11 H11 108.5 . . ?
C1 C12 C11 104.16(10) . . ?
C1 C12 S2 109.48(9) . . ?
C11 C12 S2 110.88(9) . . ?
C1 C12 H12 110.7 . . ?
C11 C12 H12 110.7 . . ?
S2 C12 H12 110.7 . . ?
C18 C13 C14 122.05(12) . . ?
C18 C13 S2 119.19(11) . . ?
C14 C13 S2 118.76(11) . . ?
C15 C14 C13 118.22(14) . . ?
C15 C14 H14 120.9 . . ?
C13 C14 H14 120.9 . . ?
C14 C15 C16 120.49(14) . . ?
C14 C15 H15 119.8 . . ?
C16 C15 H15 119.8 . . ?
C17 C16 C15 120.61(13) . . ?
C17 C16 H16 119.7 . . ?
C15 C16 H16 119.7 . . ?
C16 C17 C18 119.69(14) . . ?
C16 C17 H17 120.2 . . ?
C18 C17 H17 120.2 . . ?
C13 C18 C17 118.91(14) . . ?
C13 C18 H18 120.5 . . ?
C17 C18 H18 120.5 . . ?
C24 C19 C20 121.45(13) . . ?
C24 C19 S1 119.42(11) . . ?
C20 C19 S1 119.09(11) . . ?
C21 C20 C19 118.64(14) . . ?
C21 C20 H20 120.7 . . ?
C19 C20 H20 120.7 . . ?
C22 C21 C20 120.39(14) . . ?
C22 C21 H21 119.8 . . ?
C20 C21 H21 119.8 . . ?
C21 C22 C23 120.55(14) . . ?
C21 C22 H22 119.7 . . ?
C23 C22 H22 119.7 . . ?
C22 C23 C24 119.94(15) . . ?
C22 C23 H23 120.0 . . ?
C24 C23 H23 120.0 . . ?
C19 C24 C23 119.03(14) . . ?
C19 C24 H24 120.5 . . ?
C23 C24 H24 120.5 . . ?
O6 C25 H25A 109.5 . . ?
O6 C25 H25B 109.5 . . ?
H25A C25 H25B 109.5 . . ?
O6 C25 H25C 109.5 . . ?
H25A C25 H25C 109.5 . . ?
H25B C25 H25C 109.5 . . ?
O5 C26 H26A 109.5 . . ?
O5 C26 H26B 109.5 . . ?
H26A C26 H26B 109.5 . . ?
O5 C26 H26C 109.5 . . ?
H26A C26 H26C 109.5 . . ?
H26B C26 H26C 109.5 . . ?
Cl3 C1S Cl1 110.05(8) . . ?
Cl3 C1S Cl2 111.15(8) . . ?
Cl1 C1S Cl2 109.44(9) . . ?
Cl3 C1S H1S 108.7 . . ?
Cl1 C1S H1S 108.7 . . ?
Cl2 C1S H1S 108.7 . . ?

loop_
_geom_bond_atom_site_label_1
_geom_bond_atom_site_label_2
_geom_bond_distance
_geom_bond_site_symmetry_2
_geom_bond_publ_flag
S1 O2 1.4391(11) . ?
S1 O1 1.4452(10) . ?
S1 C19 1.7681(14) . ?
S1 C1 1.8046(13) . ?
S2 O3 1.4417(11) . ?
S2 O4 1.4455(11) . ?
S2 C13 1.7663(13) . ?
S2 C12 1.8070(14) . ?
N1 C2 1.4539(17) . ?
N1 C11 1.4660(18) . ?
N1 C3 1.4667(16) . ?
O5 C8 1.3752(17) . ?
O5 C26 1.4282(17) . ?
O6 C7 1.3682(17) . ?
O6 C25 1.4330(16) . ?
C1 C2 1.5375(18) . ?
C1 C12 1.5528(18) . ?
C1 H1 1.0000 . ?
C2 H2A 0.9900 . ?
C2 H2B 0.9900 . ?
C3 C4 1.529(2) . ?
C3 H3A 0.9900 . ?
C3 H3B 0.9900 . ?
C4 C5 1.5169(19) . ?
C4 H4A 0.9900 . ?
C4 H4B 0.9900 . ?
C5 C10 1.3986(18) . ?
C5 C6 1.4052(19) . ?
C6 C7 1.386(2) . ?
C6 H6 0.9500 . ?
C7 C8 1.4118(18) . ?
C8 C9 1.3771(19) . ?
C9 C10 1.4013(19) . ?
C9 H9 0.9500 . ?
C10 C11 1.5105(19) . ?
C11 C12 1.5540(17) . ?
C11 H11 1.0000 . ?
C12 H12 1.0000 . ?
C13 C18 1.389(2) . ?
C13 C14 1.392(2) . ?
C14 C15 1.388(2) . ?
C14 H14 0.9500 . ?
C15 C16 1.391(2) . ?
C15 H15 0.9500 . ?
C16 C17 1.387(2) . ?
C16 H16 0.9500 . ?
C17 C18 1.3944(19) . ?
C17 H17 0.9500 . ?
C18 H18 0.9500 . ?
C19 C24 1.389(2) . ?
C19 C20 1.394(2) . ?
C20 C21 1.391(2) . ?
C20 H20 0.9500 . ?
C21 C22 1.385(2) . ?
C21 H21 0.9500 . ?
C22 C23 1.386(2) . ?
C22 H22 0.9500 . ?
C23 C24 1.395(2) . ?
C23 H23 0.9500 . ?
C24 H24 0.9500 . ?
C25 H25A 0.9800 . ?
C25 H25B 0.9800 . ?
C25 H25C 0.9800 . ?
C26 H26A 0.9800 . ?
C26 H26B 0.9800 . ?
C26 H26C 0.9800 . ?
C1S Cl3 1.7626(15) . ?
C1S Cl1 1.7628(16) . ?
C1S Cl2 1.7685(16) . ?
C1S H1S 1.0000 . ?
